data_8107602
loop_
_publ_author_name
'Liu, Xinyao'
'Liu, Qianyu'
'Xiao, Leijie'
'Fu, Weiwei'

_publ_section_title
;
 The crystal structure of
 diaqua-(naphthalene-4,5-dicarboxylate-1,8-dicarboxylic
 anhydride-\k1O)-(4&#x2032;-(4-(1H-benzimidazolyl-1-yl)phenyl)-2,2&#x2032;:6&#x2032;,2&#x2033;-terpyridine-\k
 3 N,N&#x2032;,N&#x2033;)--manganese(II) dihydrate,
 C42H27MnN5O9&#x00B7;2H2O
;
_journal_issue 5
_journal_name_full 'Zeitschrift f\"ur Kristallographie - New Crystal Structures'
_journal_page_first 927
_journal_page_last 929
_journal_paper_doi 10.1515/ncrs-2023-0281
_journal_volume 238
_journal_year 2023
_chemical_formula_moiety 'C42 H27 Mn N5 O9, 2(H2 O)'
_chemical_formula_sum 'C42 H31 Mn N5 O11'
_chemical_formula_weight 836.66
_space_group_crystal_system triclinic
_space_group_IT_number 2
_space_group_name_Hall '-P 1'
_space_group_name_H-M_alt 'P -1'
_atom_sites_solution_hydrogens mixed
_atom_sites_solution_primary dual
_cell_angle_alpha 64.102(2)
_cell_angle_beta 79.774(2)
_cell_angle_gamma 62.453(2)
_cell_formula_units_Z 2
_cell_length_a 12.4250(8)
_cell_length_b 12.7259(8)
_cell_length_c 14.2946(9)
_cell_measurement_reflns_used 9975
_cell_measurement_temperature 150.00
_cell_measurement_theta_max 56.940
_cell_measurement_theta_min 3.730
_cell_volume 1801.9(2)
_computing_cell_refinement 'SAINT V8.38A (Bruker, 2018)'
_computing_data_reduction 'SAINT V8.38A (Bruker, 2018)'
_computing_molecular_graphics 'Olex2 1.5 (Dolomanov et al., 2009)'
_computing_publication_material 'Olex2 1.5 (Dolomanov et al., 2009)'
_computing_structure_refinement 'SHELXL 2018/3 (Sheldrick, 2015)'
_computing_structure_solution 'SHELXT 2018/2 (Sheldrick, 2018)'
_diffrn_ambient_temperature 150.00
_diffrn_detector 'Bruker APEX2 area detector'
_diffrn_detector_area_resol_mean 7.9
_diffrn_detector_type 'CCD area detector'
_diffrn_measured_fraction_theta_full 0.997
_diffrn_measured_fraction_theta_max 0.993
_diffrn_measurement_device 'three-circle diffractometer'
_diffrn_measurement_device_type 'Bruker SMART APEX2 area detector'
_diffrn_measurement_method '\w and \f scans'
_diffrn_radiation_monochromator 'mirror optics'
_diffrn_radiation_probe x-ray
_diffrn_radiation_type GaK\a
_diffrn_radiation_wavelength 1.34138
_diffrn_reflns_av_R_equivalents 0.0338
_diffrn_reflns_av_unetI/netI 0.0345
_diffrn_reflns_Laue_measured_fraction_full 0.997
_diffrn_reflns_Laue_measured_fraction_max 0.993
_diffrn_reflns_limit_h_max 15
_diffrn_reflns_limit_h_min -15
_diffrn_reflns_limit_k_max 15
_diffrn_reflns_limit_k_min -15
_diffrn_reflns_limit_l_max 17
_diffrn_reflns_limit_l_min -17
_diffrn_reflns_number 24998
_diffrn_reflns_point_group_measured_fraction_full 0.997
_diffrn_reflns_point_group_measured_fraction_max 0.993
_diffrn_reflns_theta_full 53.594
_diffrn_reflns_theta_max 57.040
_diffrn_reflns_theta_min 3.492
_diffrn_source 'microfocus sealed X-ray tube'
_diffrn_source_current 2.86
_diffrn_source_power 0.19985679999999997
_diffrn_source_type 'Incoatec I\ms'
_diffrn_source_voltage 69.88
_exptl_absorpt_coefficient_mu 2.453
_exptl_absorpt_correction_T_max 0.7512
_exptl_absorpt_correction_T_min 0.5993
_exptl_absorpt_correction_type multi-scan
_exptl_absorpt_process_details
;
SADABS-2016/2 (Bruker,2016/2) was used for absorption correction.
wR2(int) was 0.1076 before and 0.0495 after correction.
The Ratio of minimum to maximum transmission is 0.7978.
The \l/2 correction factor is Not present.
;
_exptl_crystal_colour 'clear light yellow'
_exptl_crystal_colour_lustre clear
_exptl_crystal_colour_modifier light
_exptl_crystal_colour_primary yellow
_exptl_crystal_density_diffrn 1.542
_exptl_crystal_description block
_exptl_crystal_F_000 862
_exptl_crystal_size_max 0.2
_exptl_crystal_size_mid 0.15
_exptl_crystal_size_min 0.1
_refine_diff_density_max 0.760
_refine_diff_density_min -0.469
_refine_diff_density_rms 0.054
_refine_ls_extinction_coef .
_refine_ls_extinction_method none
_refine_ls_goodness_of_fit_ref 1.078
_refine_ls_hydrogen_treatment constr
_refine_ls_matrix_type full
_refine_ls_number_parameters 540
_refine_ls_number_reflns 7320
_refine_ls_number_restraints 0
_refine_ls_restrained_S_all 1.078
_refine_ls_R_factor_all 0.0358
_refine_ls_R_factor_gt 0.0344
_refine_ls_shift/su_max 0.001
_refine_ls_shift/su_mean 0.000
_refine_ls_structure_factor_coef Fsqd
_refine_ls_weighting_details 'w=1/[\s^2^(Fo^2^)+(0.0494P)^2^+0.8428P] where P=(Fo^2^+2Fc^2^)/3'
_refine_ls_weighting_scheme calc
_refine_ls_wR_factor_gt 0.0941
_refine_ls_wR_factor_ref 0.0951
_reflns_Friedel_coverage 0.000
_reflns_Friedel_fraction_full .
_reflns_Friedel_fraction_max .
_reflns_number_gt 6995
_reflns_number_total 7320
_reflns_threshold_expression 'I > 2\s(I)'
_cod_data_source_file suppl_j_ncrs-2023-0281_suppl_001.cif
_cod_data_source_block fww222_a
_cod_database_code 8107602
_shelx_space_group_comment
;
The symmetry employed for this shelxl refinement is uniquely defined
by the following loop, which should always be used as a source of
symmetry information in preference to the above space-group names.
They are only intended as comments.
;
_shelx_estimated_absorpt_t_max 0.792
_shelx_estimated_absorpt_t_min 0.640
_olex2_refinement_description
;
1. Fixed Uiso
 At 1.2 times of:
  All C(H) groups
 At 1.5 times of:
  All O(H,H) groups
2.a Free rotating group:
 O3W(H3Wa,H3Wb), O4W(H4Wa,H4Wb)
2.b Rotating group:
 O1W(H1Wa,H1Wb), O2W(H2Wa,H2Wb)
2.c Aromatic/amide H refined with riding coordinates:
 C7(H7), C20(H20), C28(H28), C21(H21), C4(H4), C2(H2), C9(H9), C18(H18),
 C17(H17), C1(H1), C12(H12), C32(H32), C15(H15), C13(H13), C26(H26), C14(H14),
 C31(H31), C3(H3), C38(H38), C25(H25), C23(H23), C37(H37), C24(H24)
;
_olex2_submission_special_instructions 'No special instructions were received'

loop_
_space_group_symop_operation_xyz
'x, y, z'
'-x, -y, -z'

loop_
_atom_site_label
_atom_site_type_symbol
_atom_site_fract_x
_atom_site_fract_y
_atom_site_fract_z
_atom_site_U_iso_or_equiv
_atom_site_adp_type
_atom_site_occupancy
_atom_site_site_symmetry_order
_atom_site_calc_flag
_atom_site_refinement_flags_posn
_atom_site_refinement_flags_adp
_atom_site_refinement_flags_occupancy
_atom_site_disorder_assembly
_atom_site_disorder_group
C1 C 0.27754(14) 1.06304(15) 0.36388(12) 0.0185(3) Uani 1 1 d . . . . .
H1 H 0.194091 1.081205 0.366117 0.022 Uiso 1 1 calc R U . . .
C2 C 0.31347(15) 1.15417(16) 0.28889(12) 0.0208(3) Uani 1 1 d . . . . .
H2 H 0.256168 1.233232 0.240454 0.025 Uiso 1 1 calc R U . . .
C3 C 0.43511(15) 1.12688(16) 0.28644(13) 0.0232(3) Uani 1 1 d . . . . .
H3 H 0.462595 1.187341 0.235675 0.028 Uiso 1 1 calc R U . . .
C4 C 0.51709(14) 1.01067(16) 0.35851(12) 0.0201(3) Uani 1 1 d . . . . .
H4 H 0.600826 0.990896 0.357942 0.024 Uiso 1 1 calc R U . . .
C5 C 0.47404(13) 0.92419(14) 0.43127(11) 0.0149(3) Uani 1 1 d . . . . .
C6 C 0.55378(14) 0.79673(15) 0.51235(11) 0.0156(3) Uani 1 1 d . . . . .
C7 C 0.67991(14) 0.74805(15) 0.51795(12) 0.0174(3) Uani 1 1 d . . . . .
H7 H 0.720245 0.796917 0.469915 0.021 Uiso 1 1 calc R U . . .
C8 C 0.74594(14) 0.62557(15) 0.59588(12) 0.0182(3) Uani 1 1 d . . . . .
C9 C 0.68217(14) 0.55818(15) 0.66497(12) 0.0188(3) Uani 1 1 d . . . . .
H9 H 0.724679 0.474829 0.718189 0.023 Uiso 1 1 calc R U . . .
C10 C 0.55665(14) 0.61323(15) 0.65570(11) 0.0167(3) Uani 1 1 d . . . . .
C11 C 0.48122(14) 0.54860(15) 0.72610(12) 0.0167(3) Uani 1 1 d . . . . .
C12 C 0.53062(15) 0.42921(16) 0.81052(12) 0.0214(3) Uani 1 1 d . . . . .
H12 H 0.615364 0.385732 0.826379 0.026 Uiso 1 1 calc R U . . .
C13 C 0.45404(16) 0.37469(16) 0.87116(13) 0.0244(3) Uani 1 1 d . . . . .
H13 H 0.485864 0.293401 0.929144 0.029 Uiso 1 1 calc R U . . .
C14 C 0.33089(16) 0.43998(16) 0.84626(12) 0.0220(3) Uani 1 1 d . . . . .
H14 H 0.276937 0.404191 0.886238 0.026 Uiso 1 1 calc R U . . .
C15 C 0.28823(15) 0.55902(16) 0.76143(12) 0.0191(3) Uani 1 1 d . . . . .
H15 H 0.203692 0.604299 0.744486 0.023 Uiso 1 1 calc R U . . .
C16 C 0.88009(14) 0.56570(15) 0.60686(12) 0.0188(3) Uani 1 1 d . . . . .
C17 C 0.94391(14) 0.63969(15) 0.58409(12) 0.0200(3) Uani 1 1 d . . . . .
H17 H 0.901187 0.731573 0.557279 0.024 Uiso 1 1 calc R U . . .
C18 C 1.06926(14) 0.58050(15) 0.60017(12) 0.0189(3) Uani 1 1 d . . . . .
H18 H 1.111675 0.631341 0.586412 0.023 Uiso 1 1 calc R U . . .
C19 C 1.13188(14) 0.44607(15) 0.63662(12) 0.0179(3) Uani 1 1 d . . . . .
C20 C 1.07064(14) 0.37115(15) 0.65493(13) 0.0200(3) Uani 1 1 d . . . . .
H20 H 1.114317 0.279875 0.676443 0.024 Uiso 1 1 calc R U . . .
C21 C 0.94552(14) 0.43086(16) 0.64150(13) 0.0210(3) Uani 1 1 d . . . . .
H21 H 0.903397 0.379550 0.656011 0.025 Uiso 1 1 calc R U . . .
C22 C 1.32833(14) 0.26314(15) 0.73166(12) 0.0173(3) Uani 1 1 d . . . . .
C23 C 1.29628(15) 0.17456(16) 0.81579(13) 0.0221(3) Uani 1 1 d . . . . .
H23 H 1.213986 0.188906 0.828598 0.027 Uiso 1 1 calc R U . . .
C24 C 1.39074(16) 0.06429(17) 0.87995(13) 0.0270(4) Uani 1 1 d . . . . .
H24 H 1.372821 0.000531 0.937408 0.032 Uiso 1 1 calc R U . . .
C25 C 1.51253(16) 0.04430(18) 0.86218(13) 0.0273(4) Uani 1 1 d . . . . .
H25 H 1.574780 -0.032564 0.907811 0.033 Uiso 1 1 calc R U . . .
C26 C 1.54343(15) 0.13401(16) 0.77984(13) 0.0227(3) Uani 1 1 d . . . . .
H26 H 1.625541 0.120970 0.768693 0.027 Uiso 1 1 calc R U . . .
C27 C 1.44938(14) 0.24466(15) 0.71358(12) 0.0175(3) Uani 1 1 d . . . . .
C28 C 1.34159(14) 0.42881(15) 0.59467(12) 0.0182(3) Uani 1 1 d . . . . .
H28 H 1.318222 0.509705 0.536059 0.022 Uiso 1 1 calc R U . . .
C29 C 0.17876(14) 0.97187(15) 0.70556(12) 0.0170(3) Uani 1 1 d . . . . .
C30 C 0.18701(14) 0.85198(15) 0.80137(11) 0.0154(3) Uani 1 1 d . . . . .
C31 C 0.30275(14) 0.76766(16) 0.84478(12) 0.0209(3) Uani 1 1 d . . . . .
H31 H 0.368630 0.787308 0.812064 0.025 Uiso 1 1 calc R U . . .
C32 C 0.32578(15) 0.65464(16) 0.93515(13) 0.0212(3) Uani 1 1 d . . . . .
H32 H 0.405990 0.599157 0.963995 0.025 Uiso 1 1 calc R U . . .
C33 C 0.23167(15) 0.62444(15) 0.98186(12) 0.0188(3) Uani 1 1 d . . . . .
C34 C 0.11092(14) 0.70866(15) 0.94217(11) 0.0166(3) Uani 1 1 d . . . . .
C35 C 0.08566(14) 0.82631(14) 0.85069(11) 0.0148(3) Uani 1 1 d . . . . .
C36 C 0.01533(15) 0.67568(16) 0.99367(12) 0.0210(3) Uani 1 1 d . . . . .
C37 C -0.10299(16) 0.75960(18) 0.95996(13) 0.0265(4) Uani 1 1 d . . . . .
H37 H -0.166925 0.738129 0.995851 0.032 Uiso 1 1 calc R U . . .
C38 C -0.12917(15) 0.87635(17) 0.87299(13) 0.0243(3) Uani 1 1 d . . . . .
H38 H -0.211584 0.934920 0.851856 0.029 Uiso 1 1 calc R U . . .
C39 C -0.03855(14) 0.90941(15) 0.81655(12) 0.0172(3) Uani 1 1 d . . . . .
C40 C -0.08264(13) 1.03079(15) 0.71613(12) 0.0170(3) Uani 1 1 d . . . . .
C41 C 0.04162(17) 0.55059(17) 1.08325(13) 0.0276(4) Uani 1 1 d . . . . .
C42 C 0.25848(16) 0.50011(16) 1.07230(13) 0.0246(4) Uani 1 1 d . . . . .
Mn1 Mn 0.29453(2) 0.80915(2) 0.56406(2) 0.01468(8) Uani 1 1 d . . . . .
N1 N 0.35552(11) 0.95020(12) 0.43352(10) 0.0158(3) Uani 1 1 d . . . . .
N2 N 0.49429(11) 0.73061(12) 0.58049(10) 0.0152(3) Uani 1 1 d . . . . .
N3 N 0.36087(12) 0.61288(13) 0.70241(10) 0.0166(3) Uani 1 1 d . . . . .
N4 N 1.26014(11) 0.38371(12) 0.65354(10) 0.0169(3) Uani 1 1 d . . . . .
N5 N 1.45487(12) 0.34989(13) 0.62675(10) 0.0191(3) Uani 1 1 d . . . . .
O1W O 0.31244(10) 0.71768(10) 0.45505(8) 0.0180(2) Uani 1 1 d . . . . .
H1WA H 0.264634 0.775209 0.400678 0.027 Uiso 1 1 d R U . . .
H1WB H 0.385146 0.696325 0.430482 0.027 Uiso 1 1 d R U . . .
O1 O 0.23290(10) 0.95302(11) 0.62611(8) 0.0198(2) Uani 1 1 d . . . . .
O2W O 0.11053(10) 0.83413(10) 0.56663(8) 0.0181(2) Uani 1 1 d . . . . .
H2WA H 0.064860 0.886830 0.596045 0.027 Uiso 1 1 d R U . . .
H2WB H 0.081048 0.873871 0.503208 0.027 Uiso 1 1 d R U . . .
O2 O 0.12934(12) 1.07665(11) 0.71403(9) 0.0257(3) Uani 1 1 d . . . . .
O3 O -0.03961(10) 1.01641(11) 0.63370(8) 0.0212(2) Uani 1 1 d . . . . .
O3W O 0.08445(16) 1.07305(19) 0.91338(12) 0.0515(4) Uani 1 1 d G . . . .
H3WA H 0.099073 1.068205 0.853217 0.077 Uiso 1 1 d G U . . .
H3WB H 0.005729 1.113478 0.913978 0.077 Uiso 1 1 d G U . . .
O4 O -0.16537(10) 1.13257(11) 0.72126(9) 0.0236(3) Uani 1 1 d . . . . .
O4W O -0.1811(2) 1.1763(2) 0.90384(18) 0.0769(7) Uani 1 1 d G . . . .
H4WA H -0.167306 1.171801 0.843562 0.115 Uiso 1 1 d G U . . .
H4WB H -0.220129 1.129273 0.936976 0.115 Uiso 1 1 d G U . . .
O5 O 0.35812(13) 0.42007(12) 1.10932(10) 0.0351(3) Uani 1 1 d . . . . .
O6 O 0.16235(12) 0.47052(12) 1.11754(10) 0.0316(3) Uani 1 1 d . . . . .
O7 O -0.03107(14) 0.51016(14) 1.12796(11) 0.0411(3) Uani 1 1 d . . . . .

loop_
_atom_site_aniso_label
_atom_site_aniso_U_11
_atom_site_aniso_U_22
_atom_site_aniso_U_33
_atom_site_aniso_U_23
_atom_site_aniso_U_13
_atom_site_aniso_U_12
Mn1 0.01152(13) 0.01494(13) 0.01524(13) -0.00423(9) 0.00006(9) -0.00557(10)
O1W 0.0141(5) 0.0190(5) 0.0174(5) -0.0058(4) 0.0005(4) -0.0058(4)
O3 0.0193(6) 0.0218(6) 0.0165(5) -0.0076(4) -0.0009(4) -0.0040(5)
O2W 0.0141(5) 0.0186(5) 0.0195(5) -0.0077(4) -0.0004(4) -0.0052(4)
O1 0.0195(6) 0.0224(6) 0.0190(5) -0.0090(4) 0.0046(4) -0.0111(5)
O4 0.0197(6) 0.0204(6) 0.0213(6) -0.0092(5) -0.0029(4) 0.0005(5)
O2 0.0369(7) 0.0176(6) 0.0232(6) -0.0086(5) 0.0019(5) -0.0124(5)
O6 0.0346(7) 0.0217(6) 0.0240(6) 0.0024(5) -0.0023(5) -0.0106(6)
O5 0.0349(7) 0.0227(6) 0.0277(6) 0.0014(5) -0.0116(6) -0.0034(6)
N3 0.0158(6) 0.0177(6) 0.0160(6) -0.0074(5) -0.0002(5) -0.0064(5)
N2 0.0138(6) 0.0158(6) 0.0157(6) -0.0058(5) -0.0005(5) -0.0064(5)
N1 0.0141(6) 0.0166(6) 0.0163(6) -0.0065(5) 0.0003(5) -0.0066(5)
N4 0.0113(6) 0.0152(6) 0.0221(6) -0.0078(5) -0.0015(5) -0.0033(5)
N5 0.0148(6) 0.0195(7) 0.0231(7) -0.0104(5) 0.0012(5) -0.0063(5)
O7 0.0445(8) 0.0370(8) 0.0337(7) -0.0007(6) 0.0081(6) -0.0266(7)
O3W 0.0640(11) 0.0851(13) 0.0415(8) -0.0419(9) 0.0246(8) -0.0534(11)
C5 0.0147(7) 0.0164(7) 0.0152(7) -0.0080(6) 0.0004(5) -0.0065(6)
C11 0.0176(7) 0.0172(7) 0.0169(7) -0.0082(6) -0.0010(6) -0.0070(6)
C10 0.0164(7) 0.0167(7) 0.0163(7) -0.0072(6) -0.0020(6) -0.0054(6)
C19 0.0127(7) 0.0195(8) 0.0217(7) -0.0106(6) -0.0006(6) -0.0049(6)
C35 0.0158(7) 0.0146(7) 0.0142(7) -0.0069(6) 0.0000(5) -0.0057(6)
C7 0.0147(7) 0.0199(8) 0.0200(7) -0.0096(6) 0.0008(6) -0.0081(6)
C40 0.0119(7) 0.0185(7) 0.0190(7) -0.0071(6) -0.0020(6) -0.0049(6)
C20 0.0160(7) 0.0164(7) 0.0266(8) -0.0093(6) -0.0018(6) -0.0049(6)
C16 0.0134(7) 0.0205(8) 0.0217(7) -0.0097(6) -0.0017(6) -0.0050(6)
C28 0.0155(7) 0.0162(7) 0.0231(7) -0.0085(6) 0.0003(6) -0.0065(6)
C8 0.0152(7) 0.0202(8) 0.0216(7) -0.0112(6) -0.0016(6) -0.0061(6)
C29 0.0152(7) 0.0185(7) 0.0189(7) -0.0061(6) -0.0006(6) -0.0096(6)
C27 0.0143(7) 0.0194(8) 0.0200(7) -0.0107(6) 0.0005(6) -0.0058(6)
C21 0.0171(8) 0.0210(8) 0.0280(8) -0.0112(7) -0.0005(6) -0.0092(7)
C4 0.0164(7) 0.0222(8) 0.0221(8) -0.0073(6) 0.0010(6) -0.0105(7)
C2 0.0212(8) 0.0167(7) 0.0199(7) -0.0035(6) -0.0035(6) -0.0070(6)
C34 0.0199(8) 0.0170(7) 0.0145(7) -0.0077(6) 0.0007(6) -0.0079(6)
C6 0.0141(7) 0.0173(7) 0.0172(7) -0.0090(6) 0.0003(5) -0.0065(6)
C33 0.0221(8) 0.0157(7) 0.0150(7) -0.0054(6) -0.0034(6) -0.0049(6)
C9 0.0156(7) 0.0166(7) 0.0195(7) -0.0053(6) -0.0043(6) -0.0035(6)
C18 0.0159(7) 0.0189(8) 0.0246(8) -0.0101(6) -0.0017(6) -0.0077(6)
C17 0.0159(7) 0.0166(7) 0.0257(8) -0.0093(6) -0.0025(6) -0.0038(6)
C1 0.0158(7) 0.0173(7) 0.0192(7) -0.0060(6) -0.0013(6) -0.0054(6)
C12 0.0208(8) 0.0182(8) 0.0209(7) -0.0062(6) -0.0036(6) -0.0052(6)
C30 0.0152(7) 0.0161(7) 0.0159(7) -0.0079(6) 0.0005(5) -0.0064(6)
C32 0.0157(7) 0.0204(8) 0.0225(8) -0.0080(6) -0.0063(6) -0.0024(6)
C39 0.0158(7) 0.0175(7) 0.0172(7) -0.0080(6) 0.0000(6) -0.0053(6)
C15 0.0202(8) 0.0214(8) 0.0190(7) -0.0093(6) 0.0020(6) -0.0111(7)
C13 0.0328(9) 0.0180(8) 0.0191(8) -0.0039(6) -0.0017(7) -0.0110(7)
C26 0.0158(8) 0.0252(8) 0.0243(8) -0.0122(7) -0.0023(6) -0.0038(7)
C22 0.0141(7) 0.0175(7) 0.0202(7) -0.0099(6) -0.0017(6) -0.0040(6)
C14 0.0284(9) 0.0224(8) 0.0199(7) -0.0092(6) 0.0045(6) -0.0156(7)
C31 0.0161(7) 0.0233(8) 0.0231(8) -0.0089(7) 0.0003(6) -0.0088(7)
O4W 0.0643(13) 0.0959(17) 0.0737(14) -0.0682(14) -0.0073(10) -0.0028(11)
C3 0.0255(9) 0.0212(8) 0.0220(8) -0.0029(6) 0.0008(6) -0.0147(7)
C38 0.0139(7) 0.0278(9) 0.0251(8) -0.0087(7) 0.0009(6) -0.0063(7)
C25 0.0225(8) 0.0265(9) 0.0223(8) -0.0066(7) -0.0059(7) -0.0032(7)
C41 0.0325(10) 0.0256(9) 0.0214(8) -0.0058(7) 0.0033(7) -0.0144(8)
C36 0.0243(8) 0.0208(8) 0.0174(7) -0.0065(6) 0.0026(6) -0.0113(7)
C23 0.0184(8) 0.0252(8) 0.0223(8) -0.0101(7) 0.0018(6) -0.0091(7)
C42 0.0298(9) 0.0194(8) 0.0181(8) -0.0051(7) -0.0038(7) -0.0064(7)
C37 0.0217(8) 0.0309(9) 0.0260(8) -0.0095(7) 0.0077(7) -0.0151(8)
C24 0.0280(9) 0.0271(9) 0.0202(8) -0.0052(7) -0.0008(7) -0.0113(8)

loop_
_atom_type_symbol
_atom_type_description
_atom_type_scat_dispersion_real
_atom_type_scat_dispersion_imag
_atom_type_scat_source
C C 0.0137 0.0067 'International Tables Vol C Tables 4.2.6.8 and 6.1.1.4'
H H 0.0000 0.0000 'International Tables Vol C Tables 4.2.6.8 and 6.1.1.4'
Mn Mn -0.0162 2.2332 'International Tables Vol C Tables 4.2.6.8 and 6.1.1.4'
N N 0.0241 0.0134 'International Tables Vol C Tables 4.2.6.8 and 6.1.1.4'
O O 0.0389 0.0241 'International Tables Vol C Tables 4.2.6.8 and 6.1.1.4'

loop_
_geom_angle_atom_site_label_1
_geom_angle_atom_site_label_2
_geom_angle_atom_site_label_3
_geom_angle
_geom_angle_site_symmetry_1
_geom_angle_site_symmetry_3
O1W Mn1 N3 91.64(4) . .
O1W Mn1 N1 87.66(4) . .
O2W Mn1 O1W 81.37(4) . .
O2W Mn1 N3 94.75(4) . .
O2W Mn1 N2 165.46(5) . .
O2W Mn1 N1 120.70(4) . .
O1 Mn1 O1W 159.97(4) . .
O1 Mn1 O2W 88.70(4) . .
O1 Mn1 N3 106.56(4) . .
O1 Mn1 N2 100.99(4) . .
O1 Mn1 N1 82.50(4) . .
N2 Mn1 O1W 92.36(4) . .
N2 Mn1 N3 72.20(5) . .
N2 Mn1 N1 71.79(5) . .
N1 Mn1 N3 143.92(5) . .
Mn1 O1W H1WA 109.5 . .
Mn1 O1W H1WB 109.4 . .
H1WA O1W H1WB 104.5 . .
Mn1 O2W H2WA 109.6 . .
Mn1 O2W H2WB 109.5 . .
H2WA O2W H2WB 104.5 . .
C29 O1 Mn1 138.63(10) . .
C42 O6 C41 124.42(13) . .
C11 N3 Mn1 117.15(10) . .
C15 N3 Mn1 124.15(10) . .
C15 N3 C11 118.70(13) . .
C10 N2 Mn1 119.71(10) . .
C6 N2 Mn1 120.25(10) . .
C6 N2 C10 119.95(13) . .
C5 N1 Mn1 118.19(10) . .
C1 N1 Mn1 122.67(10) . .
C1 N1 C5 118.91(13) . .
C28 N4 C19 126.63(13) . .
C28 N4 C22 106.33(12) . .
C22 N4 C19 127.03(13) . .
C28 N5 C27 104.91(13) . .
H3WA O3W H3WB 104.5 . .
N1 C5 C4 121.71(14) . .
N1 C5 C6 115.07(13) . .
C4 C5 C6 123.21(14) . .
N3 C11 C10 115.66(13) . .
N3 C11 C12 121.65(14) . .
C12 C11 C10 122.68(14) . .
N2 C10 C11 115.20(13) . .
N2 C10 C9 121.30(14) . .
C9 C10 C11 123.50(14) . .
C20 C19 N4 119.17(14) . .
C18 C19 N4 120.19(14) . .
C18 C19 C20 120.63(14) . .
C34 C35 C30 117.25(14) . .
C39 C35 C34 117.51(14) . .
C39 C35 C30 125.24(14) . .
C8 C7 H7 120.6 . .
C6 C7 H7 120.6 . .
C6 C7 C8 118.73(14) . .
O3 C40 C39 116.17(13) . .
O4 C40 O3 125.62(14) . .
O4 C40 C39 117.88(13) . .
C19 C20 H20 120.3 . .
C21 C20 C19 119.42(15) . .
C21 C20 H20 120.3 . .
C21 C16 C8 119.36(14) . .
C17 C16 C8 122.02(14) . .
C17 C16 C21 118.62(14) . .
N4 C28 H28 123.1 . .
N5 C28 N4 113.71(14) . .
N5 C28 H28 123.1 . .
C7 C8 C16 122.40(14) . .
C9 C8 C7 118.35(14) . .
C9 C8 C16 119.25(14) . .
O1 C29 C30 116.19(13) . .
O2 C29 O1 125.99(14) . .
O2 C29 C30 117.53(13) . .
N5 C27 C26 129.23(15) . .
N5 C27 C22 110.16(14) . .
C26 C27 C22 120.59(15) . .
C20 C21 C16 121.03(15) . .
C20 C21 H21 119.5 . .
C16 C21 H21 119.5 . .
C5 C4 H4 120.7 . .
C5 C4 C3 118.63(14) . .
C3 C4 H4 120.7 . .
C1 C2 H2 120.9 . .
C3 C2 H2 120.9 . .
C3 C2 C1 118.14(15) . .
C33 C34 C35 120.19(14) . .
C33 C34 C36 119.53(14) . .
C36 C34 C35 120.29(14) . .
N2 C6 C5 114.51(13) . .
N2 C6 C7 121.82(14) . .
C7 C6 C5 123.67(14) . .
C34 C33 C42 120.15(15) . .
C32 C33 C34 120.99(14) . .
C32 C33 C42 118.81(15) . .
C10 C9 C8 119.83(14) . .
C10 C9 H9 120.1 . .
C8 C9 H9 120.1 . .
C19 C18 H18 120.3 . .
C17 C18 C19 119.35(14) . .
C17 C18 H18 120.3 . .
C16 C17 H17 119.6 . .
C18 C17 C16 120.84(14) . .
C18 C17 H17 119.6 . .
N1 C1 C2 122.80(15) . .
N1 C1 H1 118.6 . .
C2 C1 H1 118.6 . .
C11 C12 H12 120.5 . .
C13 C12 C11 118.97(15) . .
C13 C12 H12 120.5 . .
C35 C30 C29 125.15(13) . .
C31 C30 C35 120.07(14) . .
C31 C30 C29 114.67(13) . .
C33 C32 H32 120.3 . .
C33 C32 C31 119.37(15) . .
C31 C32 H32 120.3 . .
C35 C39 C40 125.38(13) . .
C38 C39 C35 119.94(14) . .
C38 C39 C40 114.53(14) . .
N3 C15 H15 118.5 . .
N3 C15 C14 122.95(15) . .
C14 C15 H15 118.5 . .
C12 C13 H13 120.3 . .
C14 C13 C12 119.36(15) . .
C14 C13 H13 120.3 . .
C27 C26 H26 121.3 . .
C25 C26 C27 117.48(15) . .
C25 C26 H26 121.3 . .
N4 C22 C27 104.89(13) . .
C23 C22 N4 132.80(14) . .
C23 C22 C27 122.23(14) . .
C15 C14 H14 120.8 . .
C13 C14 C15 118.36(15) . .
C13 C14 H14 120.8 . .
C30 C31 C32 122.05(15) . .
C30 C31 H31 119.0 . .
C32 C31 H31 119.0 . .
H4WA O4W H4WB 104.5 . .
C4 C3 H3 120.1 . .
C2 C3 C4 119.81(15) . .
C2 C3 H3 120.1 . .
C39 C38 H38 119.1 . .
C39 C38 C37 121.87(15) . .
C37 C38 H38 119.1 . .
C26 C25 H25 119.3 . .
C26 C25 C24 121.43(16) . .
C24 C25 H25 119.3 . .
O6 C41 C36 117.30(15) . .
O7 C41 O6 116.86(16) . .
O7 C41 C36 125.82(18) . .
C34 C36 C41 120.52(15) . .
C37 C36 C34 120.35(15) . .
C37 C36 C41 119.13(15) . .
C22 C23 H23 121.7 . .
C24 C23 C22 116.51(15) . .
C24 C23 H23 121.7 . .
O6 C42 C33 117.96(14) . .
O5 C42 O6 116.82(15) . .
O5 C42 C33 125.21(17) . .
C38 C37 H37 120.1 . .
C36 C37 C38 119.88(15) . .
C36 C37 H37 120.1 . .
C25 C24 H24 119.1 . .
C23 C24 C25 121.74(16) . .
C23 C24 H24 119.1 . .

loop_
_geom_bond_atom_site_label_1
_geom_bond_atom_site_label_2
_geom_bond_distance
_geom_bond_site_symmetry_2
Mn1 O1W 2.2483(11) .
Mn1 O2W 2.1534(11) .
Mn1 O1 2.1460(11) .
Mn1 N3 2.2779(13) .
Mn1 N2 2.2185(13) .
Mn1 N1 2.2602(13) .
O1W H1WA 0.8703 .
O1W H1WB 0.8700 .
O3 C40 1.2578(19) .
O2W H2WA 0.8707 .
O2W H2WB 0.8706 .
O1 C29 1.2717(19) .
O4 C40 1.2507(19) .
O2 C29 1.2357(19) .
O6 C41 1.393(2) .
O6 C42 1.384(2) .
O5 C42 1.202(2) .
N3 C11 1.351(2) .
N3 C15 1.339(2) .
N2 C10 1.3454(19) .
N2 C6 1.3442(19) .
N1 C5 1.3494(19) .
N1 C1 1.341(2) .
N4 C19 1.4239(19) .
N4 C28 1.369(2) .
N4 C22 1.399(2) .
N5 C28 1.311(2) .
N5 C27 1.393(2) .
O7 C41 1.194(2) .
O3W H3WA 0.8700 .
O3W H3WB 0.8700 .
C5 C4 1.388(2) .
C5 C6 1.495(2) .
C11 C10 1.491(2) .
C11 C12 1.393(2) .
C10 C9 1.387(2) .
C19 C20 1.392(2) .
C19 C18 1.392(2) .
C35 C34 1.432(2) .
C35 C30 1.433(2) .
C35 C39 1.430(2) .
C7 H7 0.9500 .
C7 C8 1.403(2) .
C7 C6 1.396(2) .
C40 C39 1.519(2) .
C20 H20 0.9500 .
C20 C21 1.385(2) .
C16 C8 1.482(2) .
C16 C21 1.400(2) .
C16 C17 1.397(2) .
C28 H28 0.9500 .
C8 C9 1.396(2) .
C29 C30 1.515(2) .
C27 C26 1.397(2) .
C27 C22 1.404(2) .
C21 H21 0.9500 .
C4 H4 0.9500 .
C4 C3 1.391(2) .
C2 H2 0.9500 .
C2 C1 1.384(2) .
C2 C3 1.383(2) .
C34 C33 1.416(2) .
C34 C36 1.418(2) .
C33 C32 1.369(2) .
C33 C42 1.471(2) .
C9 H9 0.9500 .
C18 H18 0.9500 .
C18 C17 1.392(2) .
C17 H17 0.9500 .
C1 H1 0.9500 .
C12 H12 0.9500 .
C12 C13 1.389(2) .
C30 C31 1.383(2) .
C32 H32 0.9500 .
C32 C31 1.395(2) .
C39 C38 1.384(2) .
C15 H15 0.9500 .
C15 C14 1.388(2) .
C13 H13 0.9500 .
C13 C14 1.385(2) .
C26 H26 0.9500 .
C26 C25 1.381(3) .
C22 C23 1.392(2) .
C14 H14 0.9500 .
C31 H31 0.9500 .
O4W H4WA 0.8700 .
O4W H4WB 0.8700 .
C3 H3 0.9500 .
C38 H38 0.9500 .
C38 C37 1.393(2) .
C25 H25 0.9500 .
C25 C24 1.408(3) .
C41 C36 1.472(2) .
C36 C37 1.372(2) .
C23 H23 0.9500 .
C23 C24 1.386(2) .
C37 H37 0.9500 .
C24 H24 0.9500 .

loop_
_geom_torsion_atom_site_label_1
_geom_torsion_atom_site_label_2
_geom_torsion_atom_site_label_3
_geom_torsion_atom_site_label_4
_geom_torsion
_geom_torsion_site_symmetry_1
_geom_torsion_site_symmetry_2
_geom_torsion_site_symmetry_3
_geom_torsion_site_symmetry_4
Mn1 O1 C29 O2 -163.17(12) . . . .
Mn1 O1 C29 C30 23.2(2) . . . .
Mn1 N3 C11 C10 -1.92(16) . . . .
Mn1 N3 C11 C12 178.62(11) . . . .
Mn1 N3 C15 C14 -179.07(11) . . . .
Mn1 N2 C10 C11 -2.98(17) . . . .
Mn1 N2 C10 C9 176.66(11) . . . .
Mn1 N2 C6 C5 2.04(17) . . . .
Mn1 N2 C6 C7 -177.56(11) . . . .
Mn1 N1 C5 C4 -174.98(11) . . . .
Mn1 N1 C5 C6 4.95(16) . . . .
Mn1 N1 C1 C2 174.78(12) . . . .
O3 C40 C39 C35 55.8(2) . . . .
O3 C40 C39 C38 -119.59(16) . . . .
O1 C29 C30 C35 -118.69(16) . . . .
O1 C29 C30 C31 65.18(18) . . . .
O4 C40 C39 C35 -130.40(16) . . . .
O4 C40 C39 C38 54.2(2) . . . .
O2 C29 C30 C35 67.1(2) . . . .
O2 C29 C30 C31 -109.05(17) . . . .
O6 C41 C36 C34 3.1(2) . . . .
O6 C41 C36 C37 -177.51(15) . . . .
N3 C11 C10 N2 3.17(19) . . . .
N3 C11 C10 C9 -176.46(14) . . . .
N3 C11 C12 C13 0.5(2) . . . .
N3 C15 C14 C13 0.5(2) . . . .
N2 C10 C9 C8 0.6(2) . . . .
N1 C5 C4 C3 0.0(2) . . . .
N1 C5 C6 N2 -4.53(19) . . . .
N1 C5 C6 C7 175.07(13) . . . .
N4 C19 C20 C21 178.15(14) . . . .
N4 C19 C18 C17 179.98(14) . . . .
N4 C22 C23 C24 -178.17(16) . . . .
N5 C27 C26 C25 178.98(16) . . . .
N5 C27 C22 N4 -0.55(16) . . . .
N5 C27 C22 C23 -177.81(14) . . . .
O7 C41 C36 C34 -175.18(18) . . . .
O7 C41 C36 C37 4.2(3) . . . .
C5 N1 C1 C2 0.5(2) . . . .
C5 C4 C3 C2 0.3(2) . . . .
C11 N3 C15 C14 0.2(2) . . . .
C11 C10 C9 C8 -179.79(14) . . . .
C11 C12 C13 C14 0.1(2) . . . .
C10 N2 C6 C5 178.55(13) . . . .
C10 N2 C6 C7 -1.1(2) . . . .
C10 C11 C12 C13 -178.89(14) . . . .
C19 N4 C28 N5 -178.53(14) . . . .
C19 N4 C22 C27 178.86(14) . . . .
C19 N4 C22 C23 -4.3(3) . . . .
C19 C20 C21 C16 1.9(2) . . . .
C19 C18 C17 C16 1.8(2) . . . .
C35 C34 C33 C32 1.2(2) . . . .
C35 C34 C33 C42 -176.53(14) . . . .
C35 C34 C36 C41 175.61(14) . . . .
C35 C34 C36 C37 -3.8(2) . . . .
C35 C30 C31 C32 1.6(2) . . . .
C35 C39 C38 C37 -3.8(3) . . . .
C7 C8 C9 C10 -0.4(2) . . . .
C40 C39 C38 C37 171.89(16) . . . .
C20 C19 C18 C17 1.3(2) . . . .
C16 C8 C9 C10 179.84(14) . . . .
C28 N4 C19 C20 142.12(16) . . . .
C28 N4 C19 C18 -36.6(2) . . . .
C28 N4 C22 C27 0.33(16) . . . .
C28 N4 C22 C23 177.18(17) . . . .
C28 N5 C27 C26 -177.96(16) . . . .
C28 N5 C27 C22 0.55(17) . . . .
C8 C7 C6 N2 1.2(2) . . . .
C8 C7 C6 C5 -178.35(13) . . . .
C8 C16 C21 C20 -178.56(15) . . . .
C8 C16 C17 C18 176.66(14) . . . .
C29 C30 C31 C32 177.96(14) . . . .
C27 N5 C28 N4 -0.34(17) . . . .
C27 C26 C25 C24 -1.1(3) . . . .
C27 C22 C23 C24 -1.8(2) . . . .
C21 C16 C8 C7 -146.16(16) . . . .
C21 C16 C8 C9 33.6(2) . . . .
C21 C16 C17 C18 -3.1(2) . . . .
C4 C5 C6 N2 175.39(14) . . . .
C4 C5 C6 C7 -5.0(2) . . . .
C34 C35 C30 C29 -178.72(13) . . . .
C34 C35 C30 C31 -2.8(2) . . . .
C34 C35 C39 C40 -173.55(14) . . . .
C34 C35 C39 C38 1.6(2) . . . .
C34 C33 C32 C31 -2.5(2) . . . .
C34 C33 C42 O6 -1.3(2) . . . .
C34 C33 C42 O5 177.11(16) . . . .
C34 C36 C37 C38 1.7(3) . . . .
C6 N2 C10 C11 -179.51(13) . . . .
C6 N2 C10 C9 0.1(2) . . . .
C6 C5 C4 C3 -179.90(14) . . . .
C6 C7 C8 C16 179.28(14) . . . .
C6 C7 C8 C9 -0.5(2) . . . .
C33 C34 C36 C41 -4.4(2) . . . .
C33 C34 C36 C37 176.19(15) . . . .
C33 C32 C31 C30 1.1(2) . . . .
C18 C19 C20 C21 -3.2(2) . . . .
C17 C16 C8 C7 34.1(2) . . . .
C17 C16 C8 C9 -146.14(16) . . . .
C17 C16 C21 C20 1.2(2) . . . .
C1 N1 C5 C4 -0.4(2) . . . .
C1 N1 C5 C6 179.51(13) . . . .
C1 C2 C3 C4 -0.3(2) . . . .
C12 C11 C10 N2 -177.37(14) . . . .
C12 C11 C10 C9 3.0(2) . . . .
C12 C13 C14 C15 -0.6(2) . . . .
C30 C35 C34 C33 1.4(2) . . . .
C30 C35 C34 C36 -178.63(13) . . . .
C30 C35 C39 C40 7.2(2) . . . .
C30 C35 C39 C38 -177.61(15) . . . .
C32 C33 C42 O6 -179.11(14) . . . .
C32 C33 C42 O5 -0.7(3) . . . .
C39 C35 C34 C33 -177.90(13) . . . .
C39 C35 C34 C36 2.1(2) . . . .
C39 C35 C30 C29 0.5(2) . . . .
C39 C35 C30 C31 176.46(14) . . . .
C39 C38 C37 C36 2.1(3) . . . .
C15 N3 C11 C10 178.79(13) . . . .
C15 N3 C11 C12 -0.7(2) . . . .
C26 C27 C22 N4 178.11(14) . . . .
C26 C27 C22 C23 0.8(2) . . . .
C26 C25 C24 C23 0.1(3) . . . .
C22 N4 C19 C20 -36.1(2) . . . .
C22 N4 C19 C18 145.20(15) . . . .
C22 N4 C28 N5 0.01(18) . . . .
C22 C27 C26 C25 0.6(2) . . . .
C22 C23 C24 C25 1.3(3) . . . .
C3 C2 C1 N1 -0.1(2) . . . .
C41 O6 C42 O5 -178.56(16) . . . .
C41 O6 C42 C33 0.0(2) . . . .
C41 C36 C37 C38 -177.70(16) . . . .
C36 C34 C33 C32 -178.73(15) . . . .
C36 C34 C33 C42 3.5(2) . . . .
C42 O6 C41 O7 177.57(17) . . . .
C42 O6 C41 C36 -0.9(2) . . . .
C42 C33 C32 C31 175.29(15) . . . .
